data_4088736
loop_
_publ_author_name
'He, Meng'
'Gamer, Michael T.'
'Roesky, Peter W.'

_publ_contact_author
;
      Prof. Dr. Peter W. Roesky
      Karlsruher Institut fuer Technologie (KIT), CS
      Institut fuer Anorganische Chemie (AOC)
      Lehrstuhl fuer Anorganische Funktionsmaterialien
      Engesserstr. 15, Geb. 30.45
      76131 Karlsruhe 
      Bundesrepublik Deutschland
;
_publ_section_title
;
 Homoleptic Chiral Benzamidinate Complexes of the Heavier Alkaline Earth
 Metals and the Divalent Lanthanides
;
_journal_issue 16
_journal_name_full Organometallics
_journal_page_first 2638
_journal_paper_doi 10.1021/acs.organomet.6b00373
_journal_volume 35
_journal_year 2016
_chemical_absolute_configuration rmad
_chemical_formula_moiety 'C54 H62 N4 O2 Yb'
_chemical_formula_sum 'C54 H62 N4 O2 Yb'
_chemical_formula_weight 972.11
_space_group_crystal_system orthorhombic
_space_group_IT_number 19
_space_group_name_Hall 'P 2ac 2ab'
_space_group_name_H-M_alt 'P 21 21 21'
_atom_sites_solution_hydrogens geom
_audit_creation_date 2016-04-04
_audit_creation_method
;
Olex2 1.2
(compiled 2016.02.19 svn.r3266 for OlexSys, GUI svn.r5155)
;
_cell_angle_alpha 90
_cell_angle_beta 90
_cell_angle_gamma 90
_cell_formula_units_Z 4
_cell_length_a 11.6521(2)
_cell_length_b 19.2686(3)
_cell_length_c 21.4853(4)
_cell_measurement_reflns_used 67034
_cell_measurement_temperature 200
_cell_measurement_theta_max 29.47
_cell_measurement_theta_min 1.75
_cell_volume 4823.87(14)
_computing_cell_refinement 'STOE X-AREA, PLATON (A.L.Spek, 2009)'
_computing_data_collection 'STOE X-AREA'
_computing_data_reduction 'STOE X-RED & LANA, PLATON (A.L.Spek, 2009)'
_computing_molecular_graphics 'Diamond 2/3, Olex2 (Dolomanov et al., 2009)'
_computing_publication_material 'MS Word, Olex2 (Dolomanov et al., 2009)'
_computing_structure_refinement 'SHELXL-2014/7 (Sheldrick, 2015)'
_computing_structure_solution 'SHELXT-2014/7 (Sheldrick, 2015)'
_diffrn_ambient_temperature 200
_diffrn_detector 'image plate (34cm diameter)'
_diffrn_detector_area_resol_mean 6.67
_diffrn_detector_type 'STOE image plate'
_diffrn_measured_fraction_theta_full 1.000
_diffrn_measured_fraction_theta_max 0.995
_diffrn_measurement_device 'two-circle goniometer'
_diffrn_measurement_device_type 'STOE IPDS 2'
_diffrn_measurement_method '\w scans'
_diffrn_radiation_collimation '0.5mm monocapillary'
_diffrn_radiation_monochromator 'plane graphite'
_diffrn_radiation_type MoK\a
_diffrn_radiation_wavelength 0.71073
_diffrn_reflns_av_R_equivalents 0.0279
_diffrn_reflns_av_unetI/netI 0.0209
_diffrn_reflns_Laue_measured_fraction_full 1.000
_diffrn_reflns_Laue_measured_fraction_max 0.995
_diffrn_reflns_limit_h_max 14
_diffrn_reflns_limit_h_min -14
_diffrn_reflns_limit_k_max 23
_diffrn_reflns_limit_k_min -23
_diffrn_reflns_limit_l_max 26
_diffrn_reflns_limit_l_min -26
_diffrn_reflns_number 69712
_diffrn_reflns_point_group_measured_fraction_full 1.000
_diffrn_reflns_point_group_measured_fraction_max 0.994
_diffrn_reflns_theta_full 25.242
_diffrn_reflns_theta_max 26.097
_diffrn_reflns_theta_min 1.896
_diffrn_source 'sealed tube, 12x0.4mm long-fine focus'
_exptl_absorpt_coefficient_mu 1.982
_exptl_absorpt_correction_T_max 0.9266
_exptl_absorpt_correction_T_min 0.8880
_exptl_absorpt_correction_type integration
_exptl_absorpt_process_details 'STOE X-RED & X-SHAPE'
_exptl_crystal_colour red
_exptl_crystal_colour_primary red
_exptl_crystal_density_diffrn 1.339
_exptl_crystal_description prism
_exptl_crystal_F_000 2000
_exptl_crystal_size_max 0.334
_exptl_crystal_size_mid 0.286
_exptl_crystal_size_min 0.225
_refine_diff_density_max 0.534
_refine_diff_density_min -0.312
_refine_diff_density_rms 0.042
_refine_ls_abs_structure_details
;
 Flack x determined using 3620 quotients [(I+)-(I-)]/[(I+)+(I-)]
 (Parsons, Flack and Wagner, Acta Cryst. B69 (2013) 249-259).
;
_refine_ls_abs_structure_Flack -0.021(3)
_refine_ls_extinction_method none
_refine_ls_goodness_of_fit_ref 0.928
_refine_ls_hydrogen_treatment constr
_refine_ls_matrix_type full
_refine_ls_number_parameters 641
_refine_ls_number_reflns 9538
_refine_ls_number_restraints 186
_refine_ls_restrained_S_all 0.946
_refine_ls_R_factor_all 0.0219
_refine_ls_R_factor_gt 0.0182
_refine_ls_shift/su_max 0.004
_refine_ls_shift/su_mean 0.000
_refine_ls_structure_factor_coef Fsqd
_refine_ls_weighting_details 'w=1/[\s^2^(Fo^2^)+(0.0256P)^2^] where P=(Fo^2^+2Fc^2^)/3'
_refine_ls_weighting_scheme calc
_refine_ls_wR_factor_gt 0.0396
_refine_ls_wR_factor_ref 0.0402
_reflns_Friedel_coverage 0.803
_reflns_Friedel_fraction_full 1.000
_reflns_Friedel_fraction_max 0.993
_reflns_number_gt 8597
_reflns_number_total 9538
_reflns_threshold_expression 'I > 2\s(I)'
_cod_data_source_file om6b00373_si_002.cif
_cod_data_source_block 5
_cod_database_code 4088736
_shelx_space_group_comment
;
The symmetry employed for this shelxl refinement is uniquely defined
by the following loop, which should always be used as a source of
symmetry information in preference to the above space-group names.
They are only intended as comments.
;
_olex2_refinement_description
;
1. Fixed Uiso
 At 1.2 times of:
  All C(H) groups, All C(H,H) groups, All C(H,H,H,H) groups
 At 1.5 times of:
  All C(H,H,H) groups
2. Uiso/Uaniso restraints and constraints
C41A \\sim C46A \\sim C45A \\sim C44A \\sim C43B \\sim C42B: within 1.7A with
sigma of 0.006 and sigma for terminal atoms of 0.012
C41B \\sim C46B \\sim C45B \\sim C44B \\sim C43A \\sim C42A: within 1.7A with
sigma of 0.006 and sigma for terminal atoms of 0.012
C50 \\sim C49B \\sim C48: within 1.7A with sigma of 0.006 and sigma for
terminal atoms of 0.012
C33A \\sim C38A \\sim C37A \\sim C36A \\sim C35A \\sim C34A: within 1.7A with
sigma of 0.006 and sigma for terminal atoms of 0.012
C33B \\sim C38B \\sim C37B \\sim C36B \\sim C35B \\sim C34B: within 1.7A with
sigma of 0.006 and sigma for terminal atoms of 0.012
O2 \\sim C54A \\sim C53A \\sim C52 \\sim C51: within 1.7A with sigma of 0.01
and sigma for terminal atoms of 0.02
3. Others
 Fixed Sof: C33B(0.5) C38B(0.5) H38B(0.5) C37B(0.5) H37B(0.5) C36B(0.5)
 H36B(0.5) C35B(0.5) H35B(0.5) C34B(0.5) H34B(0.5) H32A(0.5) H32(0.5) H40A(0.5)
 H40(0.5) C41B(0.5) C42A(0.5) H42A(0.5) C43A(0.5) H43A(0.5) C44B(0.5) H44B(0.5)
 C45B(0.5) H45B(0.5) C46B(0.5) H46B(0.5) H48C(0.5) H48D(0.5) H48A(0.5)
 H48B(0.5) C49B(0.5) H49A(0.5) H49B(0.5) H50C(0.5) H50D(0.5) H50A(0.5)
 H50B(0.5) C53A(0.5) H53A(0.5) H53B(0.5) C54B(0.5) H54A(0.5) H54B(0.5)
 C53B(0.5) H53C(0.5) H53D(0.5) C49A(0.5) H49C(0.5) H49D(0.5) C54A(0.5)
 H54C(0.5) H54D(0.5) C41A(0.5) C42B(0.5) H42B(0.5) C43B(0.5) H43B(0.5)
 C44A(0.5) H44A(0.5) C45A(0.5) H45A(0.5) C46A(0.5) H46A(0.5) H52A(0.5)
 H52B(0.5) H52C(0.5) H52D(0.5) C33A(0.5) C38A(0.5) H38A(0.5) C37A(0.5)
 H37A(0.5) C36A(0.5) H36A(0.5) C35A(0.5) H35A(0.5) C34A(0.5) H34A(0.5)
4.a Ternary CH refined with riding coordinates:
 C9(H9), C17(H17), C32(H32A), C32(H32), C40(H40A), C40(H40)
4.b Secondary CH2 refined with riding coordinates:
 C47(H47A,H47B), C48(H48C,H48D), C48(H48A,H48B), C49B(H49A,H49B), C50(H50C,
 H50D), C50(H50A,H50B), C51(H51A,H51B), C53A(H53A,H53B), C54B(H54A,H54B),
 C53B(H53C,H53D), C49A(H49C,H49D), C54A(H54C,H54D), C52(H52A,H52B), C52(H52C,
 H52D)
4.c Aromatic/amide H refined with riding coordinates:
 C11(H11), C12(H12), C13(H13), C14(H14), C15(H15), C7(H7), C6(H6), C5(H5),
 C4(H4), C3(H3), C19(H19), C20(H20), C21(H21), C22(H22), C23(H23), C38B(H38B),
 C37B(H37B), C36B(H36B), C35B(H35B), C34B(H34B), C30(H30), C29(H29), C28(H28),
 C27(H27), C26(H26), C42A(H42A), C43A(H43A), C44B(H44B), C45B(H45B), C46B(H46B),
  C42B(H42B), C43B(H43B), C44A(H44A), C45A(H45A), C46A(H46A), C38A(H38A),
 C37A(H37A), C36A(H36A), C35A(H35A), C34A(H34A)
4.d Fitted hexagon refined as free rotating group:
 C33B(C38B,C37B,C36B,C35B,C34B), C41B(C42A,C43A,C44B,C45B,C46B), C41A(C42B,
 C43B,C44A,C45A,C46A), C33A(C38A,C37A,C36A,C35A,C34A)
4.e Idealised Me refined as rotating group:
 C8(H8A,H8B,H8C), C16(H16A,H16B,H16C), C31(H31A,H31B,H31C), C39(H39A,H39B,H39C)
;
_shelx_shelxl_version_number 2014/7
_olex2_submission_special_instructions 'No special instructions were received'

loop_
_space_group_symop_operation_xyz
'x, y, z'
'-x+1/2, -y, z+1/2'
'x+1/2, -y+1/2, -z'
'-x, y+1/2, -z+1/2'

loop_
_atom_site_label
_atom_site_type_symbol
_atom_site_fract_x
_atom_site_fract_y
_atom_site_fract_z
_atom_site_U_iso_or_equiv
_atom_site_adp_type
_atom_site_occupancy
_atom_site_site_symmetry_order
_atom_site_calc_flag
_atom_site_refinement_flags_posn
_atom_site_refinement_flags_adp
_atom_site_refinement_flags_occupancy
_atom_site_disorder_assembly
_atom_site_disorder_group
Yb1 Yb 0.50610(2) 0.49224(2) 0.58250(2) 0.03467(4) Uani 1 1 d . . . . .
O1 O 0.5240(3) 0.45292(14) 0.69251(12) 0.0604(8) Uani 1 1 d . . . . .
O2 O 0.3086(2) 0.44775(14) 0.60541(14) 0.0545(7) Uani 1 1 d . U . . .
N1 N 0.5860(3) 0.39175(14) 0.52537(14) 0.0407(7) Uani 1 1 d . . . . .
N2 N 0.4845(3) 0.47186(12) 0.46959(12) 0.0408(7) Uani 1 1 d . . . . .
N3 N 0.6649(2) 0.56931(14) 0.61126(15) 0.0391(7) Uani 1 1 d . . . . .
N4 N 0.4877(3) 0.61868(12) 0.60232(12) 0.0386(6) Uani 1 1 d . . . . .
C10 C 0.5728(3) 0.2679(2) 0.55642(18) 0.0423(9) Uani 1 1 d . . . . .
C11 C 0.6137(4) 0.2004(2) 0.5573(3) 0.0660(13) Uani 1 1 d . . . . .
H11 H 0.6886 0.1910 0.5419 0.079 Uiso 1 1 calc R . . . .
C12 C 0.5481(5) 0.1464(3) 0.5800(4) 0.092(2) Uani 1 1 d . . . . .
H12 H 0.5782 0.1006 0.5802 0.110 Uiso 1 1 calc R . . . .
C13 C 0.4392(5) 0.1587(3) 0.6023(3) 0.0754(17) Uani 1 1 d . . . . .
H13 H 0.3948 0.1218 0.6189 0.090 Uiso 1 1 calc R . . . .
C14 C 0.3959(4) 0.2243(2) 0.6005(2) 0.0634(12) Uani 1 1 d . . . . .
H14 H 0.3200 0.2330 0.6145 0.076 Uiso 1 1 calc R . . . .
C15 C 0.4625(3) 0.2784(2) 0.5781(2) 0.0546(10) Uani 1 1 d . . . . .
H15 H 0.4315 0.3240 0.5777 0.066 Uiso 1 1 calc R . . . .
C9 C 0.6469(3) 0.32590(18) 0.53015(18) 0.0428(9) Uani 1 1 d . . . . .
H9 H 0.6718 0.3120 0.4874 0.051 Uiso 1 1 calc R . . . .
C8 C 0.7550(3) 0.3362(2) 0.5700(2) 0.0581(11) Uani 1 1 d . . . . .
H8A H 0.8038 0.3717 0.5509 0.087 Uiso 1 1 calc GR . . . .
H8B H 0.7974 0.2924 0.5725 0.087 Uiso 1 1 calc GR . . . .
H8C H 0.7328 0.3510 0.6119 0.087 Uiso 1 1 calc GR . . . .
C1 C 0.5438(3) 0.41276(17) 0.47079(17) 0.0368(8) Uani 1 1 d . . . . .
C2 C 0.5598(3) 0.37020(16) 0.41198(19) 0.0384(8) Uani 1 1 d . . . . .
C7 C 0.4969(4) 0.30970(15) 0.40335(15) 0.0460(7) Uani 1 1 d . . . . .
H7 H 0.4470 0.2939 0.4353 0.055 Uiso 1 1 calc R . . . .
C6 C 0.5062(5) 0.27232(18) 0.34849(18) 0.0578(9) Uani 1 1 d . . . . .
H6 H 0.4624 0.2313 0.3428 0.069 Uiso 1 1 calc R . . . .
C5 C 0.5787(4) 0.2946(3) 0.3024(2) 0.0659(13) Uani 1 1 d . . . . .
H5 H 0.5850 0.2690 0.2648 0.079 Uiso 1 1 calc R . . . .
C4 C 0.6421(4) 0.3538(3) 0.3108(2) 0.0630(13) Uani 1 1 d . . . . .
H4 H 0.6924 0.3688 0.2787 0.076 Uiso 1 1 calc R . . . .
C3 C 0.6339(4) 0.3920(2) 0.3654(2) 0.0515(10) Uani 1 1 d . . . . .
H3 H 0.6787 0.4328 0.3708 0.062 Uiso 1 1 calc R . . . .
C17 C 0.4396(3) 0.49803(16) 0.41030(16) 0.0417(7) Uani 1 1 d . . . . .
H17 H 0.4460 0.4601 0.3787 0.050 Uiso 1 1 calc R . . . .
C16 C 0.3125(3) 0.5164(2) 0.4176(2) 0.0570(9) Uani 1 1 d . . . . .
H16A H 0.2685 0.4741 0.4262 0.086 Uiso 1 1 calc GR . . . .
H16B H 0.2845 0.5378 0.3791 0.086 Uiso 1 1 calc GR . . . .
H16C H 0.3032 0.5491 0.4522 0.086 Uiso 1 1 calc GR . . . .
C18 C 0.5049(4) 0.56048(15) 0.38619(15) 0.0426(7) Uani 1 1 d . . . . .
C19 C 0.5235(4) 0.5691(2) 0.32306(19) 0.0582(11) Uani 1 1 d . . . . .
H19 H 0.4985 0.5341 0.2950 0.070 Uiso 1 1 calc R . . . .
C20 C 0.5778(5) 0.6276(3) 0.2998(3) 0.0745(14) Uani 1 1 d . . . . .
H20 H 0.5907 0.6320 0.2564 0.089 Uiso 1 1 calc R . . . .
C21 C 0.6129(5) 0.6791(3) 0.3393(3) 0.0885(18) Uani 1 1 d . . . . .
H21 H 0.6494 0.7195 0.3234 0.106 Uiso 1 1 calc R . . . .
C22 C 0.5950(5) 0.6718(3) 0.4017(3) 0.0904(19) Uani 1 1 d . . . . .
H22 H 0.6186 0.7078 0.4292 0.108 Uiso 1 1 calc R . . . .
C23 C 0.5424(4) 0.6125(2) 0.4261(2) 0.0647(13) Uani 1 1 d . . . . .
H23 H 0.5323 0.6078 0.4698 0.078 Uiso 1 1 calc R . . . .
C33B C 0.8623(11) 0.5808(5) 0.5657(4) 0.039(3) Uani 0.5 1 d . U P A 2
C38B C 0.8434(8) 0.5327(4) 0.5187(5) 0.052(2) Uani 0.5 1 d G U P A 2
H38B H 0.7839 0.4993 0.5228 0.063 Uiso 0.5 1 calc R . P A 2
C37B C 0.9117(9) 0.5333(4) 0.4656(4) 0.063(2) Uani 0.5 1 d G U P A 2
H37B H 0.8988 0.5003 0.4335 0.076 Uiso 0.5 1 calc R . P A 2
C36B C 0.9989(9) 0.5821(5) 0.4597(5) 0.067(2) Uani 0.5 1 d G U P A 2
H36B H 1.0456 0.5825 0.4234 0.081 Uiso 0.5 1 calc R . P A 2
C35B C 1.0178(10) 0.6302(5) 0.5067(6) 0.063(3) Uani 0.5 1 d G U P A 2
H35B H 1.0774 0.6636 0.5026 0.076 Uiso 0.5 1 calc R . P A 2
C34B C 0.9495(12) 0.6296(6) 0.5597(5) 0.050(3) Uani 0.5 1 d G U P A 2
H34B H 0.9624 0.6625 0.5919 0.060 Uiso 0.5 1 calc R . P A 2
C32 C 0.7873(3) 0.57372(19) 0.62462(18) 0.0397(8) Uani 1 1 d . . . . .
H32A H 0.8006 0.6155 0.6513 0.048 Uiso 0.5 1 calc R . P A 2
H32 H 0.8010 0.6156 0.6510 0.048 Uiso 0.5 1 calc R . P A 1
C31 C 0.8236(3) 0.5095(2) 0.6616(2) 0.0549(10) Uani 1 1 d . . . . .
H31A H 0.7796 0.5072 0.7004 0.082 Uiso 1 1 calc GR . . . .
H31B H 0.9057 0.5124 0.6712 0.082 Uiso 1 1 calc GR . . . .
H31C H 0.8088 0.4677 0.6368 0.082 Uiso 1 1 calc GR . . . .
C24 C 0.5984(3) 0.62502(17) 0.61678(15) 0.0330(7) Uani 1 1 d . . . . .
C25 C 0.6485(3) 0.69276(18) 0.63910(17) 0.0348(7) Uani 1 1 d . . . . .
C30 C 0.6427(3) 0.7114(2) 0.70136(19) 0.0412(9) Uani 1 1 d . . . . .
H30 H 0.6050 0.6818 0.7302 0.049 Uiso 1 1 calc R . . . .
C29 C 0.6911(4) 0.77277(19) 0.7219(2) 0.0500(10) Uani 1 1 d . . . . .
H29 H 0.6849 0.7853 0.7645 0.060 Uiso 1 1 calc R . . . .
C28 C 0.7481(4) 0.8158(2) 0.6814(2) 0.0534(10) Uani 1 1 d . . . . .
H28 H 0.7831 0.8573 0.6960 0.064 Uiso 1 1 calc R . . . .
C27 C 0.7540(4) 0.7981(2) 0.6192(2) 0.0554(11) Uani 1 1 d . . . . .
H27 H 0.7922 0.8279 0.5907 0.066 Uiso 1 1 calc R . . . .
C26 C 0.7045(3) 0.73712(19) 0.59811(18) 0.0466(9) Uani 1 1 d . . . . .
H26 H 0.7088 0.7255 0.5552 0.056 Uiso 1 1 calc R . . . .
C40 C 0.4092(3) 0.67738(19) 0.61096(18) 0.0407(8) Uani 1 1 d . . . . .
H40A H 0.4565 0.7193 0.6208 0.049 Uiso 0.5 1 calc R . P B 2
H40 H 0.4550 0.7194 0.6222 0.049 Uiso 0.5 1 calc R . P C 1
C39 C 0.3463(4) 0.6913(3) 0.5496(2) 0.0674(13) Uani 1 1 d . . . . .
H39A H 0.4015 0.7067 0.5181 0.101 Uiso 1 1 calc GR . . . .
H39B H 0.2884 0.7275 0.5560 0.101 Uiso 1 1 calc GR . . . .
H39C H 0.3087 0.6486 0.5355 0.101 Uiso 1 1 calc GR . . . .
C41B C 0.3319(9) 0.6642(5) 0.6653(4) 0.042(3) Uani 0.5 1 d . U P D 2
C42A C 0.3532(9) 0.7046(4) 0.7176(5) 0.050(3) Uani 0.5 1 d G U P D 2
H42A H 0.4089 0.7406 0.7159 0.060 Uiso 0.5 1 calc R . P D 2
C43A C 0.2930(9) 0.6925(4) 0.7724(4) 0.067(3) Uani 0.5 1 d G U P D 2
H43A H 0.3076 0.7202 0.8082 0.080 Uiso 0.5 1 calc R . P D 2
C44B C 0.2115(8) 0.6399(4) 0.7749(4) 0.071(3) Uani 0.5 1 d G U P D 2
H44B H 0.1703 0.6317 0.8124 0.085 Uiso 0.5 1 calc R . P D 2
C45B C 0.1901(8) 0.5995(4) 0.7226(4) 0.074(3) Uani 0.5 1 d G U P D 2
H45B H 0.1344 0.5635 0.7243 0.089 Uiso 0.5 1 calc R . P D 2
C46B C 0.2503(9) 0.6116(5) 0.6678(4) 0.061(3) Uani 0.5 1 d G U P D 2
H46B H 0.2358 0.5839 0.6321 0.073 Uiso 0.5 1 calc R . P D 2
C47 C 0.5690(5) 0.3927(3) 0.7225(2) 0.0662(13) Uani 1 1 d . . . . .
H47A H 0.6497 0.3852 0.7099 0.079 Uiso 1 1 calc R . . . .
H47B H 0.5238 0.3512 0.7107 0.079 Uiso 1 1 calc R . . . .
C48 C 0.5616(6) 0.4047(3) 0.7910(2) 0.0849(16) Uani 1 1 d . U . . .
H48C H 0.4909 0.3838 0.8085 0.102 Uiso 0.5 1 calc R . P E 2
H48D H 0.6291 0.3849 0.8127 0.102 Uiso 0.5 1 calc R . P E 2
H48A H 0.6385 0.4140 0.8087 0.102 Uiso 0.5 1 calc R . P F 1
H48B H 0.5279 0.3639 0.8123 0.102 Uiso 0.5 1 calc R . P F 1
C49B C 0.5595(13) 0.4786(7) 0.7964(5) 0.087(3) Uani 0.5 1 d . U P G 2
H49A H 0.6382 0.4964 0.8029 0.104 Uiso 0.5 1 calc R . P G 2
H49B H 0.5118 0.4925 0.8324 0.104 Uiso 0.5 1 calc R . P G 2
C50 C 0.5110(5) 0.5075(2) 0.73837(17) 0.0697(11) Uani 1 1 d . U . . .
H50C H 0.4290 0.5195 0.7440 0.084 Uiso 0.5 1 calc R . P G 2
H50D H 0.5533 0.5497 0.7255 0.084 Uiso 0.5 1 calc R . P G 2
H50A H 0.4483 0.5397 0.7266 0.084 Uiso 0.5 1 calc R . P G 1
H50B H 0.5830 0.5343 0.7430 0.084 Uiso 0.5 1 calc R . P G 1
C51 C 0.2638(4) 0.4258(3) 0.6643(2) 0.0729(14) Uani 1 1 d . U . . .
H51A H 0.2694 0.4639 0.6951 0.087 Uiso 1 1 calc R . . . .
H51B H 0.3077 0.3855 0.6802 0.087 Uiso 1 1 calc R . . . .
C53A C 0.1425(11) 0.3815(7) 0.5906(7) 0.082(3) Uani 0.5 1 d . U P H 1
H53A H 0.0661 0.3870 0.5710 0.098 Uiso 0.5 1 calc R . P H 1
H53B H 0.1651 0.3320 0.5887 0.098 Uiso 0.5 1 calc R . P H 1
C54B C 0.217(2) 0.4485(9) 0.5596(12) 0.061(4) Uani 0.5 1 d . . P H 2
H54A H 0.2354 0.4163 0.5250 0.073 Uiso 0.5 1 calc R . P H 2
H54B H 0.2077 0.4958 0.5423 0.073 Uiso 0.5 1 calc R . P H 2
C53B C 0.1122(11) 0.4263(10) 0.5920(8) 0.107(5) Uani 0.5 1 d . . P H 2
H53C H 0.0561 0.4649 0.5929 0.128 Uiso 0.5 1 calc R . P H 2
H53D H 0.0769 0.3867 0.5698 0.128 Uiso 0.5 1 calc R . P H 2
C49A C 0.4822(8) 0.4694(5) 0.7977(4) 0.053(2) Uani 0.5 1 d . . P G 1
H49C H 0.4002 0.4562 0.7994 0.064 Uiso 0.5 1 calc R . P G 1
H49D H 0.5019 0.4971 0.8350 0.064 Uiso 0.5 1 calc R . P G 1
C54A C 0.228(2) 0.4256(10) 0.5597(14) 0.073(4) Uani 0.5 1 d . U P H 1
H54C H 0.2679 0.3991 0.5266 0.087 Uiso 0.5 1 calc R . P H 1
H54D H 0.1904 0.4663 0.5405 0.087 Uiso 0.5 1 calc R . P H 1
C41A C 0.3235(10) 0.6621(6) 0.6638(4) 0.054(3) Uani 0.5 1 d . U P D 1
C42B C 0.3426(8) 0.6838(5) 0.7246(5) 0.064(3) Uani 0.5 1 d G U P D 1
H42B H 0.4076 0.7116 0.7342 0.076 Uiso 0.5 1 calc R . P D 1
C43B C 0.2666(8) 0.6648(5) 0.7715(4) 0.073(3) Uani 0.5 1 d G U P D 1
H43B H 0.2796 0.6796 0.8131 0.087 Uiso 0.5 1 calc R . P D 1
C44A C 0.1714(8) 0.6242(5) 0.7575(4) 0.071(3) Uani 0.5 1 d G U P D 1
H44A H 0.1195 0.6112 0.7896 0.085 Uiso 0.5 1 calc R . P D 1
C45A C 0.1523(8) 0.6025(5) 0.6967(4) 0.075(3) Uani 0.5 1 d G U P D 1
H45A H 0.0873 0.5748 0.6872 0.089 Uiso 0.5 1 calc R . P D 1
C46A C 0.2283(10) 0.6215(6) 0.6498(3) 0.064(3) Uani 0.5 1 d G U P D 1
H46A H 0.2152 0.6067 0.6083 0.077 Uiso 0.5 1 calc R . P D 1
C52 C 0.1413(5) 0.4063(4) 0.6542(3) 0.0941(18) Uani 1 1 d . U . . .
H52A H 0.1169 0.3693 0.6834 0.113 Uiso 0.5 1 calc R . P H 1
H52B H 0.0899 0.4469 0.6590 0.113 Uiso 0.5 1 calc R . P H 1
H52C H 0.1310 0.3556 0.6596 0.113 Uiso 0.5 1 calc R . P H 2
H52D H 0.0914 0.4306 0.6845 0.113 Uiso 0.5 1 calc R . P H 2
C33A C 0.8563(12) 0.5811(7) 0.5660(5) 0.054(3) Uani 0.5 1 d . U P A 1
C38A C 0.8226(9) 0.5532(6) 0.5092(6) 0.069(3) Uani 0.5 1 d G U P A 1
H38A H 0.7538 0.5269 0.5064 0.083 Uiso 0.5 1 calc R . P A 1
C37A C 0.8896(10) 0.5638(5) 0.4565(5) 0.083(3) Uani 0.5 1 d G U P A 1
H37A H 0.8665 0.5448 0.4177 0.100 Uiso 0.5 1 calc R . P A 1
C36A C 0.9902(10) 0.6023(6) 0.4606(6) 0.087(3) Uani 0.5 1 d G U P A 1
H36A H 1.0359 0.6095 0.4246 0.104 Uiso 0.5 1 calc R . P A 1
C35A C 1.0239(11) 0.6302(7) 0.5174(7) 0.082(4) Uani 0.5 1 d G U P A 1
H35A H 1.0927 0.6564 0.5202 0.098 Uiso 0.5 1 calc R . P A 1
C34A C 0.9570(14) 0.6196(7) 0.5701(5) 0.063(3) Uani 0.5 1 d G U P A 1
H34A H 0.9800 0.6386 0.6089 0.075 Uiso 0.5 1 calc R . P A 1

loop_
_atom_site_aniso_label
_atom_site_aniso_U_11
_atom_site_aniso_U_22
_atom_site_aniso_U_33
_atom_site_aniso_U_23
_atom_site_aniso_U_13
_atom_site_aniso_U_12
Yb1 0.03466(6) 0.03397(6) 0.03536(6) -0.00266(5) 0.00082(8) -0.00038(8)
O1 0.081(3) 0.0607(15) 0.0394(14) 0.0060(11) -0.0007(16) -0.0065(16)
O2 0.0462(16) 0.0594(16) 0.0578(18) 0.0066(13) 0.0075(13) -0.0058(12)
N1 0.0483(18) 0.0345(15) 0.0392(17) -0.0001(13) -0.0008(14) 0.0088(13)
N2 0.0514(19) 0.0316(12) 0.0394(14) -0.0012(10) -0.0041(16) 0.0052(14)
N3 0.0326(15) 0.0395(15) 0.0452(18) -0.0056(13) -0.0012(13) 0.0036(12)
N4 0.0332(15) 0.0369(12) 0.0459(15) -0.0057(9) -0.0004(15) -0.0005(14)
C10 0.052(2) 0.041(2) 0.034(2) -0.0032(16) -0.0040(17) 0.0068(17)
C11 0.061(3) 0.047(2) 0.090(4) 0.006(2) 0.008(3) 0.013(2)
C12 0.089(4) 0.040(2) 0.146(6) 0.018(4) 0.010(4) 0.010(2)
C13 0.081(4) 0.055(3) 0.091(4) 0.017(3) 0.014(3) -0.005(2)
C14 0.065(3) 0.055(3) 0.071(3) -0.001(2) 0.016(2) 0.000(2)
C15 0.061(2) 0.0406(19) 0.062(3) 0.000(2) 0.006(2) 0.0072(16)
C9 0.050(2) 0.0398(19) 0.039(2) -0.0019(16) -0.0006(17) 0.0109(16)
C8 0.050(2) 0.049(2) 0.076(3) -0.003(2) -0.010(2) 0.0098(17)
C1 0.0374(18) 0.0347(18) 0.038(2) -0.0016(14) 0.0025(15) -0.0034(13)
C2 0.0411(18) 0.0373(16) 0.037(2) -0.0002(16) 0.0002(18) 0.0073(13)
C7 0.0468(19) 0.0422(14) 0.0490(19) -0.0069(12) 0.000(2) 0.002(2)
C6 0.058(2) 0.0556(18) 0.060(2) -0.0197(16) -0.010(3) 0.008(3)
C5 0.071(3) 0.077(3) 0.050(3) -0.021(2) -0.007(2) 0.023(3)
C4 0.063(3) 0.084(3) 0.041(3) 0.002(2) 0.013(2) 0.021(3)
C3 0.051(2) 0.053(2) 0.051(2) 0.0017(19) 0.005(2) 0.0051(18)
C17 0.0507(17) 0.0343(17) 0.0401(18) -0.0011(17) -0.0083(15) 0.0031(14)
C16 0.0493(19) 0.052(2) 0.069(3) 0.018(2) -0.010(2) -0.0049(16)
C18 0.0411(18) 0.0423(15) 0.0444(18) 0.0013(12) -0.003(2) 0.004(2)
C19 0.067(3) 0.060(2) 0.047(2) 0.0054(17) -0.003(2) 0.000(2)
C20 0.072(3) 0.092(4) 0.059(3) 0.024(3) 0.005(3) -0.009(3)
C21 0.081(4) 0.091(4) 0.094(5) 0.031(3) 0.004(3) -0.036(3)
C22 0.107(5) 0.078(3) 0.087(5) 0.001(3) -0.010(4) -0.048(3)
C23 0.077(3) 0.062(2) 0.055(3) 0.000(2) 0.000(2) -0.021(2)
C33B 0.032(5) 0.043(5) 0.044(5) -0.005(4) -0.002(5) 0.005(4)
C38B 0.051(5) 0.056(4) 0.050(5) -0.006(4) 0.003(4) 0.000(4)
C37B 0.068(5) 0.071(5) 0.051(5) -0.011(4) 0.008(4) -0.001(4)
C36B 0.055(5) 0.095(5) 0.052(4) -0.005(4) 0.016(5) -0.007(5)
C35B 0.043(5) 0.095(5) 0.052(5) 0.003(4) 0.004(4) -0.021(5)
C34B 0.042(5) 0.069(5) 0.039(4) 0.001(4) -0.005(4) -0.014(4)
C32 0.0335(19) 0.0421(19) 0.044(2) -0.0086(16) -0.0020(16) 0.0011(14)
C31 0.0399(18) 0.060(2) 0.065(3) 0.005(2) -0.0061(17) 0.0036(19)
C24 0.0360(18) 0.0361(18) 0.0268(18) 0.0003(13) 0.0005(14) -0.0022(14)
C25 0.0309(17) 0.0372(19) 0.036(2) -0.0017(15) -0.0028(15) 0.0024(14)
C30 0.045(2) 0.042(2) 0.037(2) 0.0010(17) -0.0005(17) -0.0007(16)
C29 0.062(3) 0.046(2) 0.042(2) -0.0089(17) -0.0100(19) 0.0025(18)
C28 0.057(2) 0.039(2) 0.065(3) -0.0058(19) -0.012(2) -0.0068(17)
C27 0.057(3) 0.044(2) 0.065(3) 0.006(2) 0.009(2) -0.0104(18)
C26 0.054(2) 0.0434(19) 0.043(2) 0.0012(15) 0.0042(17) -0.0069(16)
C40 0.0367(19) 0.038(2) 0.047(2) -0.0036(16) -0.0036(17) 0.0061(15)
C39 0.065(3) 0.082(3) 0.055(3) 0.003(2) -0.005(2) 0.031(3)
C41B 0.040(5) 0.033(5) 0.054(6) -0.002(4) 0.005(5) 0.016(4)
C42A 0.060(5) 0.044(5) 0.047(5) 0.001(4) 0.004(4) 0.010(4)
C43A 0.076(6) 0.060(5) 0.064(5) -0.004(4) 0.013(5) 0.008(4)
C44B 0.072(6) 0.067(5) 0.073(6) 0.000(4) 0.027(5) -0.006(5)
C45B 0.077(6) 0.064(5) 0.082(6) -0.001(5) 0.027(5) -0.003(5)
C46B 0.061(5) 0.052(5) 0.069(5) -0.006(4) 0.018(5) 0.005(4)
C47 0.073(3) 0.072(3) 0.054(3) 0.005(2) 0.000(2) 0.007(2)
C48 0.114(4) 0.089(4) 0.052(3) 0.008(3) -0.011(3) 0.007(3)
C49B 0.122(6) 0.084(5) 0.055(5) 0.001(4) -0.007(5) -0.008(5)
C50 0.099(3) 0.065(2) 0.0449(19) 0.0014(17) 0.002(3) -0.005(4)
C51 0.055(3) 0.089(3) 0.075(3) 0.028(3) 0.012(3) -0.002(2)
C53A 0.060(6) 0.099(7) 0.085(7) -0.003(7) 0.007(6) -0.032(5)
C54B 0.052(7) 0.073(9) 0.058(7) 0.013(8) -0.010(5) -0.009(8)
C53B 0.046(7) 0.171(15) 0.103(12) 0.017(13) -0.003(7) -0.009(8)
C49A 0.049(5) 0.074(6) 0.036(4) 0.004(3) 0.000(4) 0.005(4)
C54A 0.055(7) 0.090(9) 0.073(7) -0.001(8) 0.004(6) -0.023(8)
C41A 0.051(6) 0.059(6) 0.052(6) 0.002(5) 0.005(5) 0.012(5)
C42B 0.058(5) 0.080(6) 0.052(5) 0.001(5) 0.011(4) 0.006(5)
C43B 0.071(6) 0.084(6) 0.063(5) 0.000(5) 0.020(5) 0.002(5)
C44A 0.078(6) 0.063(5) 0.072(6) 0.005(5) 0.028(5) 0.002(4)
C45A 0.077(6) 0.062(5) 0.084(6) 0.007(5) 0.019(5) -0.006(4)
C46A 0.064(6) 0.061(5) 0.067(5) 0.007(5) 0.015(5) 0.000(4)
C52 0.067(3) 0.120(4) 0.096(4) 0.017(4) 0.015(3) -0.025(3)
C33A 0.035(6) 0.069(6) 0.058(6) -0.006(6) 0.001(5) -0.008(5)
C38A 0.056(5) 0.094(6) 0.057(5) -0.010(5) 0.010(5) -0.018(5)
C37A 0.074(6) 0.114(7) 0.062(6) -0.017(5) 0.015(5) -0.017(6)
C36A 0.067(6) 0.119(7) 0.074(6) -0.011(5) 0.019(6) -0.016(6)
C35A 0.057(6) 0.110(6) 0.078(7) 0.000(5) 0.007(6) -0.015(6)
C34A 0.047(6) 0.081(6) 0.060(6) 0.006(5) 0.001(5) -0.009(5)

loop_
_atom_type_symbol
_atom_type_description
_atom_type_scat_dispersion_real
_atom_type_scat_dispersion_imag
_atom_type_scat_source
C C 0.0033 0.0016 'International Tables Vol C Tables 4.2.6.8 and 6.1.1.4'
H H 0.0000 0.0000 'International Tables Vol C Tables 4.2.6.8 and 6.1.1.4'
N N 0.0061 0.0033 'International Tables Vol C Tables 4.2.6.8 and 6.1.1.4'
O O 0.0106 0.0060 'International Tables Vol C Tables 4.2.6.8 and 6.1.1.4'
Yb Yb -0.3850 5.5486 'International Tables Vol C Tables 4.2.6.8 and 6.1.1.4'

loop_
_geom_angle_atom_site_label_1
_geom_angle_atom_site_label_2
_geom_angle_atom_site_label_3
_geom_angle
O1 Yb1 O2 77.65(10)
O1 Yb1 C1 128.03(10)
O1 Yb1 C24 89.79(9)
O2 Yb1 C1 97.01(10)
O2 Yb1 C24 126.77(9)
N1 Yb1 O1 101.61(10)
N1 Yb1 O2 100.10(10)
N1 Yb1 N4 152.31(10)
N1 Yb1 C1 27.54(10)
N1 Yb1 C24 133.13(10)
N2 Yb1 O1 153.13(9)
N2 Yb1 O2 92.58(11)
N2 Yb1 N1 55.02(9)
N2 Yb1 N4 108.40(8)
N2 Yb1 C1 27.49(9)
N2 Yb1 C24 115.57(9)
N3 Yb1 O1 83.23(10)
N3 Yb1 O2 148.35(10)
N3 Yb1 N1 108.36(10)
N3 Yb1 N2 114.87(11)
N3 Yb1 N4 55.07(10)
N3 Yb1 C1 114.63(10)
N3 Yb1 C24 27.51(9)
N4 Yb1 O1 98.22(9)
N4 Yb1 O2 102.89(10)
N4 Yb1 C1 132.67(9)
N4 Yb1 C24 27.60(10)
C24 Yb1 C1 129.07(9)
C47 O1 Yb1 134.9(3)
C47 O1 C50 108.8(3)
C50 O1 Yb1 114.6(2)
C51 O2 Yb1 127.5(3)
C51 O2 C54B 109.7(11)
C54B O2 Yb1 122.5(10)
C54A O2 Yb1 124.9(12)
C54A O2 C51 106.3(11)
C9 N1 Yb1 146.0(2)
C1 N1 Yb1 93.4(2)
C1 N1 C9 120.4(3)
C1 N2 Yb1 93.7(2)
C1 N2 C17 119.7(3)
C17 N2 Yb1 146.6(2)
C32 N3 Yb1 145.5(2)
C24 N3 Yb1 94.1(2)
C24 N3 C32 120.4(3)
C24 N4 Yb1 92.7(2)
C24 N4 C40 120.3(3)
C40 N4 Yb1 146.3(2)
C11 C10 C9 120.0(4)
C15 C10 C11 116.9(4)
C15 C10 C9 123.1(4)
C10 C11 H11 119.3
C12 C11 C10 121.4(5)
C12 C11 H11 119.3
C11 C12 H12 119.8
C13 C12 C11 120.3(5)
C13 C12 H12 119.8
C12 C13 H13 120.3
C14 C13 C12 119.4(6)
C14 C13 H13 120.3
C13 C14 H14 120.0
C13 C14 C15 120.1(5)
C15 C14 H14 120.0
C10 C15 C14 121.9(4)
C10 C15 H15 119.1
C14 C15 H15 119.1
N1 C9 C10 112.9(3)
N1 C9 H9 108.0
N1 C9 C8 109.0(3)
C10 C9 H9 108.0
C10 C9 C8 110.7(3)
C8 C9 H9 108.0
C9 C8 H8A 109.5
C9 C8 H8B 109.5
C9 C8 H8C 109.5
H8A C8 H8B 109.5
H8A C8 H8C 109.5
H8B C8 H8C 109.5
N1 C1 Yb1 59.03(18)
N1 C1 C2 121.5(3)
N2 C1 Yb1 58.84(17)
N2 C1 N1 117.9(3)
N2 C1 C2 120.6(3)
C2 C1 Yb1 178.2(2)
C7 C2 C1 120.0(3)
C3 C2 C1 120.9(3)
C3 C2 C7 119.1(4)
C2 C7 H7 119.7
C6 C7 C2 120.5(4)
C6 C7 H7 119.7
C7 C6 H6 120.0
C5 C6 C7 120.0(4)
C5 C6 H6 120.0
C6 C5 H5 120.1
C6 C5 C4 119.9(4)
C4 C5 H5 120.1
C5 C4 H4 119.5
C5 C4 C3 121.0(5)
C3 C4 H4 119.5
C2 C3 C4 119.5(4)
C2 C3 H3 120.3
C4 C3 H3 120.3
N2 C17 H17 108.1
N2 C17 C16 109.6(3)
N2 C17 C18 113.0(3)
C16 C17 H17 108.1
C18 C17 H17 108.1
C18 C17 C16 109.7(3)
C17 C16 H16A 109.5
C17 C16 H16B 109.5
C17 C16 H16C 109.5
H16A C16 H16B 109.5
H16A C16 H16C 109.5
H16B C16 H16C 109.5
C19 C18 C17 120.6(3)
C19 C18 C23 118.0(4)
C23 C18 C17 121.3(3)
C18 C19 H19 119.3
C18 C19 C20 121.5(4)
C20 C19 H19 119.3
C19 C20 H20 119.9
C21 C20 C19 120.2(5)
C21 C20 H20 119.9
C20 C21 H21 120.3
C22 C21 C20 119.3(5)
C22 C21 H21 120.3
C21 C22 H22 119.4
C21 C22 C23 121.2(5)
C23 C22 H22 119.4
C18 C23 C22 119.8(5)
C18 C23 H23 120.1
C22 C23 H23 120.1
C38B C33B C34B 120.0
C38B C33B C32 116.6(7)
C34B C33B C32 123.3(7)
C33B C38B H38B 120.0
C37B C38B C33B 120.0
C37B C38B H38B 120.0
C38B C37B H37B 120.0
C38B C37B C36B 120.0
C36B C37B H37B 120.0
C37B C36B H36B 120.0
C35B C36B C37B 120.0
C35B C36B H36B 120.0
C36B C35B H35B 120.0
C34B C35B C36B 120.0
C34B C35B H35B 120.0
C33B C34B H34B 120.0
C35B C34B C33B 120.0
C35B C34B H34B 120.0
N3 C32 C33B 113.4(5)
N3 C32 H32A 108.1
N3 C32 H32 108.3
N3 C32 C31 109.0(3)
N3 C32 C33A 111.4(6)
C33B C32 H32A 108.1
C31 C32 C33B 109.9(5)
C31 C32 H32A 108.1
C31 C32 H32 108.3
C33A C32 H32 108.3
C33A C32 C31 111.3(6)
C32 C31 H31A 109.5
C32 C31 H31B 109.5
C32 C31 H31C 109.5
H31A C31 H31B 109.5
H31A C31 H31C 109.5
H31B C31 H31C 109.5
N3 C24 Yb1 58.40(18)
N3 C24 N4 118.0(3)
N3 C24 C25 120.1(3)
N4 C24 Yb1 59.73(16)
N4 C24 C25 121.9(3)
C25 C24 Yb1 176.1(2)
C30 C25 C24 120.8(3)
C30 C25 C26 118.3(3)
C26 C25 C24 120.8(3)
C25 C30 H30 119.7
C29 C30 C25 120.7(4)
C29 C30 H30 119.7
C30 C29 H29 119.6
C28 C29 C30 120.8(4)
C28 C29 H29 119.6
C29 C28 H28 120.4
C29 C28 C27 119.2(4)
C27 C28 H28 120.4
C28 C27 H27 119.8
C28 C27 C26 120.4(4)
C26 C27 H27 119.8
C25 C26 H26 119.7
C27 C26 C25 120.7(4)
C27 C26 H26 119.7
N4 C40 H40A 107.7
N4 C40 H40 108.8
N4 C40 C39 108.9(3)
N4 C40 C41B 110.1(5)
N4 C40 C41A 110.5(5)
C39 C40 H40A 107.7
C39 C40 H40 108.8
C39 C40 C41A 110.9(6)
C41B C40 H40A 107.7
C41B C40 C39 114.4(5)
C41A C40 H40 108.8
C40 C39 H39A 109.5
C40 C39 H39B 109.5
C40 C39 H39C 109.5
H39A C39 H39B 109.5
H39A C39 H39C 109.5
H39B C39 H39C 109.5
C42A C41B C40 115.3(7)
C42A C41B C46B 120.0
C46B C41B C40 124.4(7)
C41B C42A H42A 120.0
C41B C42A C43A 120.0
C43A C42A H42A 120.0
C42A C43A H43A 120.0
C42A C43A C44B 120.0
C44B C43A H43A 120.0
C43A C44B H44B 120.0
C43A C44B C45B 120.0
C45B C44B H44B 120.0
C44B C45B H45B 120.0
C46B C45B C44B 120.0
C46B C45B H45B 120.0
C41B C46B H46B 120.0
C45B C46B C41B 120.0
C45B C46B H46B 120.0
O1 C47 H47A 110.2
O1 C47 H47B 110.2
O1 C47 C48 107.3(4)
H47A C47 H47B 108.5
C48 C47 H47A 110.2
C48 C47 H47B 110.2
C47 C48 H48C 111.0
C47 C48 H48D 111.0
C47 C48 H48A 110.9
C47 C48 H48B 110.9
C47 C48 C49A 104.4(5)
H48C C48 H48D 109.0
H48A C48 H48B 108.9
C49B C48 C47 103.6(6)
C49B C48 H48C 111.0
C49B C48 H48D 111.0
C49A C48 H48A 110.9
C49A C48 H48B 110.9
C48 C49B H49A 110.0
C48 C49B H49B 110.0
C48 C49B C50 108.4(8)
H49A C49B H49B 108.4
C50 C49B H49A 110.0
C50 C49B H49B 110.0
O1 C50 C49B 105.0(6)
O1 C50 H50C 110.7
O1 C50 H50D 110.7
O1 C50 H50A 110.9
O1 C50 H50B 110.9
O1 C50 C49A 104.2(4)
C49B C50 H50C 110.7
C49B C50 H50D 110.7
H50C C50 H50D 108.8
H50A C50 H50B 108.9
C49A C50 H50A 110.9
C49A C50 H50B 110.9
O2 C51 H51A 110.3
O2 C51 H51B 110.3
O2 C51 C52 107.1(4)
H51A C51 H51B 108.5
C52 C51 H51A 110.3
C52 C51 H51B 110.3
H53A C53A H53B 109.0
C54A C53A H53A 111.0
C54A C53A H53B 111.0
C52 C53A H53A 111.0
C52 C53A H53B 111.0
C52 C53A C54A 104.0(13)
O2 C54B H54A 110.4
O2 C54B H54B 110.4
O2 C54B C53B 106.6(16)
H54A C54B H54B 108.6
C53B C54B H54A 110.4
C53B C54B H54B 110.4
C54B C53B H53C 109.9
C54B C53B H53D 109.9
H53C C53B H53D 108.3
C52 C53B C54B 108.8(12)
C52 C53B H53C 109.9
C52 C53B H53D 109.9
C48 C49A H49C 111.7
C48 C49A H49D 111.7
C50 C49A C48 100.3(5)
C50 C49A H49C 111.7
C50 C49A H49D 111.7
H49C C49A H49D 109.5
O2 C54A C53A 108.1(19)
O2 C54A H54C 110.1
O2 C54A H54D 110.1
C53A C54A H54C 110.1
C53A C54A H54D 110.1
H54C C54A H54D 108.4
C42B C41A C40 122.1(7)
C42B C41A C46A 120.0
C46A C41A C40 117.7(7)
C41A C42B H42B 120.0
C43B C42B C41A 120.0
C43B C42B H42B 120.0
C42B C43B H43B 120.0
C42B C43B C44A 120.0
C44A C43B H43B 120.0
C43B C44A H44A 120.0
C45A C44A C43B 120.0
C45A C44A H44A 120.0
C44A C45A H45A 120.0
C44A C45A C46A 120.0
C46A C45A H45A 120.0
C41A C46A H46A 120.0
C45A C46A C41A 120.0
C45A C46A H46A 120.0
C51 C52 H52A 111.3
C51 C52 H52B 111.3
C51 C52 H52C 110.3
C51 C52 H52D 110.3
C53A C52 C51 102.2(7)
C53A C52 H52A 111.3
C53A C52 H52B 111.3
C53B C52 C51 107.1(7)
C53B C52 H52C 110.3
C53B C52 H52D 110.3
H52A C52 H52B 109.2
H52C C52 H52D 108.5
C38A C33A C32 123.3(9)
C38A C33A C34A 120.0
C34A C33A C32 116.7(9)
C33A C38A H38A 120.0
C37A C38A C33A 120.0
C37A C38A H38A 120.0
C38A C37A H37A 120.0
C36A C37A C38A 120.0
C36A C37A H37A 120.0
C37A C36A H36A 120.0
C37A C36A C35A 120.0
C35A C36A H36A 120.0
C36A C35A H35A 120.0
C34A C35A C36A 120.0
C34A C35A H35A 120.0
C33A C34A H34A 120.0
C35A C34A C33A 120.0
C35A C34A H34A 120.0

loop_
_geom_bond_atom_site_label_1
_geom_bond_atom_site_label_2
_geom_bond_distance
Yb1 O1 2.491(3)
Yb1 O2 2.505(3)
Yb1 N1 2.475(3)
Yb1 N2 2.470(3)
Yb1 N3 2.452(3)
Yb1 N4 2.483(2)
Yb1 C1 2.881(4)
Yb1 C24 2.871(3)
O1 C47 1.427(5)
O1 C50 1.449(5)
O2 C51 1.433(5)
O2 C54B 1.45(2)
O2 C54A 1.42(3)
N1 C9 1.458(4)
N1 C1 1.334(5)
N2 C1 1.332(4)
N2 C17 1.467(4)
N3 C32 1.457(5)
N3 C24 1.330(4)
N4 C24 1.332(5)
N4 C40 1.467(4)
C10 C11 1.386(6)
C10 C15 1.382(5)
C10 C9 1.521(6)
C11 H11 0.9500
C11 C12 1.379(7)
C12 H12 0.9500
C12 C13 1.377(7)
C13 H13 0.9500
C13 C14 1.362(7)
C14 H14 0.9500
C14 C15 1.385(6)
C15 H15 0.9500
C9 H9 1.0000
C9 C8 1.536(6)
C8 H8A 0.9800
C8 H8B 0.9800
C8 H8C 0.9800
C1 C2 1.518(5)
C2 C7 1.390(5)
C2 C3 1.387(5)
C7 H7 0.9500
C7 C6 1.386(5)
C6 H6 0.9500
C6 C5 1.370(7)
C5 H5 0.9500
C5 C4 1.371(7)
C4 H4 0.9500
C4 C3 1.389(6)
C3 H3 0.9500
C17 H17 1.0000
C17 C16 1.531(5)
C17 C18 1.515(5)
C16 H16A 0.9800
C16 H16B 0.9800
C16 H16C 0.9800
C18 C19 1.383(5)
C18 C23 1.389(5)
C19 H19 0.9500
C19 C20 1.387(6)
C20 H20 0.9500
C20 C21 1.367(8)
C21 H21 0.9500
C21 C22 1.365(8)
C22 H22 0.9500
C22 C23 1.399(6)
C23 H23 0.9500
C33B C38B 1.3900
C33B C34B 1.3900
C33B C32 1.544(10)
C38B H38B 0.9500
C38B C37B 1.3900
C37B H37B 0.9500
C37B C36B 1.3900
C36B H36B 0.9500
C36B C35B 1.3900
C35B H35B 0.9500
C35B C34B 1.3900
C34B H34B 0.9500
C32 H32A 1.0000
C32 H32 1.0000
C32 C31 1.530(5)
C32 C33A 1.501(11)
C31 H31A 0.9800
C31 H31B 0.9800
C31 H31C 0.9800
C24 C25 1.508(5)
C25 C30 1.387(5)
C25 C26 1.390(5)
C30 H30 0.9500
C30 C29 1.382(6)
C29 H29 0.9500
C29 C28 1.373(6)
C28 H28 0.9500
C28 C27 1.382(6)
C27 H27 0.9500
C27 C26 1.385(5)
C26 H26 0.9500
C40 H40A 1.0000
C40 H40 1.0000
C40 C39 1.531(6)
C40 C41B 1.497(8)
C40 C41A 1.541(8)
C39 H39A 0.9800
C39 H39B 0.9800
C39 H39C 0.9800
C41B C42A 1.3900
C41B C46B 1.3900
C42A H42A 0.9500
C42A C43A 1.3900
C43A H43A 0.9500
C43A C44B 1.3900
C44B H44B 0.9500
C44B C45B 1.3900
C45B H45B 0.9500
C45B C46B 1.3900
C46B H46B 0.9500
C47 H47A 0.9900
C47 H47B 0.9900
C47 C48 1.493(7)
C48 H48C 0.9900
C48 H48D 0.9900
C48 H48A 0.9900
C48 H48B 0.9900
C48 C49B 1.428(14)
C48 C49A 1.559(10)
C49B H49A 0.9900
C49B H49B 0.9900
C49B C50 1.478(12)
C50 H50C 0.9900
C50 H50D 0.9900
C50 H50A 0.9900
C50 H50B 0.9900
C50 C49A 1.509(9)
C51 H51A 0.9900
C51 H51B 0.9900
C51 C52 1.493(7)
C53A H53A 0.9900
C53A H53B 0.9900
C53A C54A 1.47(3)
C53A C52 1.448(16)
C54B H54A 0.9900
C54B H54B 0.9900
C54B C53B 1.47(3)
C53B H53C 0.9900
C53B H53D 0.9900
C53B C52 1.432(17)
C49A H49C 0.9900
C49A H49D 0.9900
C54A H54C 0.9900
C54A H54D 0.9900
C41A C42B 1.3900
C41A C46A 1.3900
C42B H42B 0.9500
C42B C43B 1.3900
C43B H43B 0.9500
C43B C44A 1.3900
C44A H44A 0.9500
C44A C45A 1.3900
C45A H45A 0.9500
C45A C46A 1.3900
C46A H46A 0.9500
C52 H52A 0.9900
C52 H52B 0.9900
C52 H52C 0.9900
C52 H52D 0.9900
C33A C38A 1.3900
C33A C34A 1.3900
C38A H38A 0.9500
C38A C37A 1.3900
C37A H37A 0.9500
C37A C36A 1.3900
C36A H36A 0.9500
C36A C35A 1.3900
C35A H35A 0.9500
C35A C34A 1.3900
C34A H34A 0.9500

loop_
_geom_torsion_atom_site_label_1
_geom_torsion_atom_site_label_2
_geom_torsion_atom_site_label_3
_geom_torsion_atom_site_label_4
_geom_torsion
Yb1 O1 C47 C48 175.3(3)
Yb1 O1 C50 C49B -162.8(7)
Yb1 O1 C50 C49A 160.2(4)
Yb1 O2 C51 C52 178.0(4)
Yb1 O2 C54B C53B -173.4(9)
Yb1 O2 C54A C53A 160.3(10)
Yb1 N1 C9 C10 73.5(5)
Yb1 N1 C9 C8 -50.0(6)
Yb1 N1 C1 N2 0.5(3)
Yb1 N1 C1 C2 -178.0(3)
Yb1 N2 C1 N1 -0.5(3)
Yb1 N2 C1 C2 178.0(3)
Yb1 N2 C17 C16 -52.0(5)
Yb1 N2 C17 C18 70.7(5)
Yb1 N3 C32 C33B 84.1(6)
Yb1 N3 C32 C31 -38.7(6)
Yb1 N3 C32 C33A 84.6(7)
Yb1 N3 C24 N4 -3.9(3)
Yb1 N3 C24 C25 175.8(3)
Yb1 N4 C24 N3 3.9(3)
Yb1 N4 C24 C25 -175.9(3)
Yb1 N4 C40 C39 -67.0(5)
Yb1 N4 C40 C41B 59.2(7)
Yb1 N4 C40 C41A 55.1(7)
O1 C47 C48 C49B -23.6(9)
O1 C47 C48 C49A 13.0(7)
O1 C50 C49A C48 38.2(7)
O2 C51 C52 C53A 30.8(9)
O2 C51 C52 C53B -8.0(11)
O2 C54B C53B C52 -5.4(18)
N1 C1 C2 C7 74.0(5)
N1 C1 C2 C3 -108.2(4)
N2 C1 C2 C7 -104.5(4)
N2 C1 C2 C3 73.3(5)
N2 C17 C18 C19 143.6(4)
N2 C17 C18 C23 -39.9(5)
N3 C32 C33A C38A -30.3(9)
N3 C32 C33A C34A 148.0(5)
N3 C24 C25 C30 -95.2(4)
N3 C24 C25 C26 83.0(5)
N4 C24 C25 C30 84.6(5)
N4 C24 C25 C26 -97.3(4)
N4 C40 C41B C42A 109.0(5)
N4 C40 C41B C46B -65.2(8)
N4 C40 C41A C42B 94.6(7)
N4 C40 C41A C46A -81.2(7)
C10 C11 C12 C13 0.2(10)
C11 C10 C15 C14 0.8(7)
C11 C10 C9 N1 172.6(4)
C11 C10 C9 C8 -64.8(5)
C11 C12 C13 C14 1.5(11)
C12 C13 C14 C15 -2.1(9)
C13 C14 C15 C10 0.9(8)
C15 C10 C11 C12 -1.4(8)
C15 C10 C9 N1 -5.0(5)
C15 C10 C9 C8 117.6(4)
C9 N1 C1 Yb1 176.6(4)
C9 N1 C1 N2 177.1(3)
C9 N1 C1 C2 -1.4(5)
C9 C10 C11 C12 -179.1(5)
C9 C10 C15 C14 178.5(4)
C1 N1 C9 C10 -100.4(4)
C1 N1 C9 C8 136.1(4)
C1 N2 C17 C16 130.5(4)
C1 N2 C17 C18 -106.8(4)
C1 C2 C7 C6 176.6(4)
C1 C2 C3 C4 -176.7(4)
C2 C7 C6 C5 0.6(7)
C7 C2 C3 C4 1.1(6)
C7 C6 C5 C4 0.1(7)
C6 C5 C4 C3 -0.2(7)
C5 C4 C3 C2 -0.4(7)
C3 C2 C7 C6 -1.2(6)
C17 N2 C1 Yb1 178.6(4)
C17 N2 C1 N1 178.2(3)
C17 N2 C1 C2 -3.4(5)
C17 C18 C19 C20 176.6(4)
C17 C18 C23 C22 -175.3(5)
C16 C17 C18 C19 -93.8(5)
C16 C17 C18 C23 82.7(5)
C18 C19 C20 C21 -1.0(8)
C19 C18 C23 C22 1.3(7)
C19 C20 C21 C22 0.7(9)
C20 C21 C22 C23 0.6(10)
C21 C22 C23 C18 -1.6(9)
C23 C18 C19 C20 0.0(7)
C33B C38B C37B C36B 0.0
C38B C33B C34B C35B 0.0
C38B C33B C32 N3 -51.1(7)
C38B C33B C32 C31 71.2(7)
C38B C37B C36B C35B 0.0
C37B C36B C35B C34B 0.0
C36B C35B C34B C33B 0.0
C34B C33B C38B C37B 0.0
C34B C33B C32 N3 132.5(5)
C34B C33B C32 C31 -105.2(5)
C32 N3 C24 Yb1 -177.9(4)
C32 N3 C24 N4 178.1(3)
C32 N3 C24 C25 -2.1(5)
C32 C33B C38B C37B -176.5(8)
C32 C33B C34B C35B 176.3(8)
C32 C33A C38A C37A 178.2(10)
C32 C33A C34A C35A -178.3(10)
C31 C32 C33A C38A 91.6(8)
C31 C32 C33A C34A -90.1(6)
C24 N3 C32 C33B -99.5(5)
C24 N3 C32 C31 137.7(3)
C24 N3 C32 C33A -99.1(6)
C24 N4 C40 C39 126.4(4)
C24 N4 C40 C41B -107.4(6)
C24 N4 C40 C41A -111.5(6)
C24 C25 C30 C29 178.4(3)
C24 C25 C26 C27 -177.7(4)
C25 C30 C29 C28 -1.4(6)
C30 C25 C26 C27 0.5(6)
C30 C29 C28 C27 1.8(6)
C29 C28 C27 C26 -1.0(7)
C28 C27 C26 C25 -0.2(6)
C26 C25 C30 C29 0.2(6)
C40 N4 C24 Yb1 172.6(3)
C40 N4 C24 N3 176.5(3)
C40 N4 C24 C25 -3.3(5)
C40 C41B C42A C43A -174.5(8)
C40 C41B C46B C45B 174.0(9)
C40 C41A C42B C43B -175.7(10)
C40 C41A C46A C45A 175.9(9)
C39 C40 C41B C42A -127.9(5)
C39 C40 C41B C46B 57.8(8)
C39 C40 C41A C42B -144.4(5)
C39 C40 C41A C46A 39.8(8)
C41B C42A C43A C44B 0.0
C42A C41B C46B C45B 0.0
C42A C43A C44B C45B 0.0
C43A C44B C45B C46B 0.0
C44B C45B C46B C41B 0.0
C46B C41B C42A C43A 0.0
C47 O1 C50 C49B 4.5(8)
C47 O1 C50 C49A -32.5(6)
C47 C48 C49B C50 26.6(11)
C47 C48 C49A C50 -31.1(7)
C48 C49B C50 O1 -20.0(11)
C50 O1 C47 C48 11.7(6)
C51 O2 C54B C53B 0.3(15)
C51 O2 C54A C53A -7.8(17)
C54B O2 C51 C52 4.7(9)
C54B C53B C52 C51 8.3(16)
C54A O2 C51 C52 -14.3(11)
C54A C53A C52 C51 -34.5(14)
C41A C42B C43B C44A 0.0
C42B C41A C46A C45A 0.0
C42B C43B C44A C45A 0.0
C43B C44A C45A C46A 0.0
C44A C45A C46A C41A 0.0
C46A C41A C42B C43B 0.0
C52 C53A C54A O2 27.4(18)
C33A C38A C37A C36A 0.0
C38A C33A C34A C35A 0.0
C38A C37A C36A C35A 0.0
C37A C36A C35A C34A 0.0
C36A C35A C34A C33A 0.0
C34A C33A C38A C37A 0.0
